data_4033534
loop_
_publ_author_name
'Liang, Dong-Dong'
'Wang, Mei-Xiang'

_publ_section_title
;
 Synthesis and Structure of Functionalized Homo
 Heteracalix[2]arene[2]triazines: Effect of All Heteroatom Bridges on
 Macrocyclic Conformation.
;
_journal_issue 6
_journal_name_full 'The Journal of organic chemistry'
_journal_page_first 3316
_journal_page_last 3324
_journal_paper_doi 10.1021/acs.joc.8b00284
_journal_volume 83
_journal_year 2018
_chemical_formula_moiety 'C36 H50 N14 O4'
_chemical_formula_sum 'C36 H50 N14 O4'
_chemical_formula_weight 742.90
_space_group_crystal_system monoclinic
_space_group_IT_number 14
_space_group_name_Hall '-P 2yn'
_space_group_name_H-M_alt 'P 1 21/n 1'
_symmetry_space_group_name_Hall '-P 2yn'
_symmetry_space_group_name_H-M 'P 1 21/n 1'
_atom_sites_solution_hydrogens geom
_audit_creation_date 2017-05-22
_audit_creation_method
;
Olex2 1.2
(compiled 2017.03.28 svn.r3405 for OlexSys, GUI svn.r5337)
;
_cell_angle_alpha 90
_cell_angle_beta 105.877(3)
_cell_angle_gamma 90
_cell_formula_units_Z 4
_cell_length_a 12.3134(4)
_cell_length_b 17.4067(5)
_cell_length_c 21.6601(7)
_cell_measurement_reflns_used 9590
_cell_measurement_temperature 173(2)
_cell_measurement_theta_max 31.2700
_cell_measurement_theta_min 2.0670
_cell_volume 4465.4(3)
_computing_cell_refinement 'CrysAlisPro 1.171.39.9d (Rigaku OD, 2015)'
_computing_data_collection 'CrystalClear (Rigaku Inc., 2007)'
_computing_data_reduction 'CrysAlisPro 1.171.39.9d (Rigaku OD, 2015)'
_computing_molecular_graphics 'Olex2 (Dolomanov et al., 2009)'
_computing_publication_material 'CIFTAB (Sheldrick, 2013)'
_computing_structure_refinement 'ShelXL (Sheldrick, 2015)'
_diffrn_ambient_temperature 173(2)
_diffrn_measured_fraction_theta_full 0.995
_diffrn_measured_fraction_theta_max 0.984
_diffrn_measurement_device_type 'MM007-HF CCD(Saturn 724+)'
_diffrn_measurement_method '\w scans at fixed \c = 45\%'
_diffrn_radiation_monochromator Confocal
_diffrn_radiation_type MoK\a
_diffrn_radiation_wavelength 0.71073
_diffrn_reflns_av_R_equivalents 0.0253
_diffrn_reflns_av_unetI/netI 0.0484
_diffrn_reflns_Laue_measured_fraction_full 0.995
_diffrn_reflns_Laue_measured_fraction_max 0.984
_diffrn_reflns_limit_h_max 15
_diffrn_reflns_limit_h_min -12
_diffrn_reflns_limit_k_max 22
_diffrn_reflns_limit_k_min -13
_diffrn_reflns_limit_l_max 27
_diffrn_reflns_limit_l_min -25
_diffrn_reflns_number 18132
_diffrn_reflns_point_group_measured_fraction_full 0.995
_diffrn_reflns_point_group_measured_fraction_max 0.984
_diffrn_reflns_theta_full 25.242
_diffrn_reflns_theta_max 27.499
_diffrn_reflns_theta_min 2.080
_diffrn_source 'Rotating Anode'
_exptl_absorpt_coefficient_mu 0.076
_exptl_absorpt_correction_T_max 1.0000
_exptl_absorpt_correction_T_min 0.96914
_exptl_absorpt_correction_type multi-scan
_exptl_absorpt_process_details 'CrystalClear (Rigaku Inc., 2007)'
_exptl_crystal_colour Colorless
_exptl_crystal_density_diffrn 1.105
_exptl_crystal_description Plate
_exptl_crystal_F_000 1584
_exptl_crystal_size_max 0.368
_exptl_crystal_size_mid 0.220
_exptl_crystal_size_min 0.064
_refine_diff_density_max 0.438
_refine_diff_density_min -0.428
_refine_diff_density_rms 0.047
_refine_ls_extinction_method none
_refine_ls_goodness_of_fit_ref 1.063
_refine_ls_hydrogen_treatment constr
_refine_ls_matrix_type full
_refine_ls_number_parameters 547
_refine_ls_number_reflns 10086
_refine_ls_number_restraints 125
_refine_ls_restrained_S_all 1.089
_refine_ls_R_factor_all 0.0980
_refine_ls_R_factor_gt 0.0674
_refine_ls_shift/su_max 0.001
_refine_ls_shift/su_mean 0.000
_refine_ls_structure_factor_coef Fsqd
_refine_ls_weighting_details 'w=1/[\s^2^(Fo^2^)+(0.0860P)^2^+1.3786P] where P=(Fo^2^+2Fc^2^)/3'
_refine_ls_weighting_scheme calc
_refine_ls_wR_factor_gt 0.1730
_refine_ls_wR_factor_ref 0.1914
_reflns_Friedel_coverage 0.000
_reflns_number_gt 6685
_reflns_number_total 10086
_reflns_threshold_expression 'I > 2\s(I)'
_cod_data_source_file jo8b00284_si_009.cif
_cod_data_source_block mx5936c
_cod_depositor_comments 'Adding full bibliography for 4033534--4033537.cif.'
_cod_original_cell_volume 4465.4(2)
_cod_database_code 4033534
_shelx_shelxl_version_number 2016/6
_shelx_space_group_comment
;
The symmetry employed for this shelxl refinement is uniquely defined
by the following loop, which should always be used as a source of
symmetry information in preference to the above space-group names.
They are only intended as comments.
;
_olex2_refinement_description
;
1. Fixed Uiso
 At 1.2 times of:
  All C(H) groups, All C(H,H) groups, All N(H) groups
 At 1.5 times of:
  All C(H,H,H) groups
2. Restrained distances
 N11-C13 = N11-C13A
 1.47 with sigma of 0.01
 C14A-C13A = C14-C13
 1.53 with sigma of 0.01
 C16-C15
 1.53 with sigma of 0.01
 C25-C24 = C25A-C24 = C27-C24 = C27A-C24 = C26-C24 = C26A-C24
 1.53 with sigma of 0.01
3. Uiso/Uaniso restraints and constraints
C25 \\sim C25A \\sim C27 \\sim C27A \\sim C26 \\sim C26A: within 1.7A with
sigma of 0.02 and sigma for terminal atoms of 0.04
C13 \\sim C13A \\sim C14 \\sim C14A: within 1.7A with sigma of 0.02 and sigma
for terminal atoms of 0.04
Uanis(C25) \\sim Ueq, Uanis(C25A) \\sim Ueq, Uanis(C27) \\sim Ueq, Uanis(C27A)
\\sim Ueq, Uanis(C26) \\sim Ueq, Uanis(C26A) \\sim Ueq: with sigma of 0.001 and
sigma for terminal atoms of 0.002
Uanis(C13) \\sim Ueq, Uanis(C13A) \\sim Ueq, Uanis(C14) \\sim Ueq, Uanis(C14A)
\\sim Ueq: with sigma of 0.001 and sigma for terminal atoms of 0.002
4. Others
 Sof(C13A)=Sof(H13C)=Sof(H13D)=Sof(C14A)=Sof(H14D)=Sof(H14E)=Sof(H14F)=
 Sof(C26A)=Sof(H26D)=Sof(H26E)=Sof(H26F)=Sof(C25A)=Sof(H25D)=Sof(H25E)=
 Sof(H25F)=Sof(C27A)=Sof(H27D)=Sof(H27E)=Sof(H27F)=1-FVAR(1)
 Sof(C13)=Sof(H13A)=Sof(H13B)=Sof(C14)=Sof(H14A)=Sof(H14B)=Sof(H14C)=Sof(C25)=
 Sof(H25A)=Sof(H25B)=Sof(H25C)=Sof(C26)=Sof(H26A)=Sof(H26B)=Sof(H26C)=Sof(C27)=
 Sof(H27A)=Sof(H27B)=Sof(H27C)=FVAR(1)
5.a Secondary CH2 refined with riding coordinates:
 C13(H13A,H13B), C15(H15A,H15B), C33(H33A,H33B), C35(H35A,H35B), C13A(H13C,H13D)
5.b Aromatic/amide H refined with riding coordinates:
 N5(H5), N7(H7), N12(H12), N14(H14), C5(H5A), C7(H7A), C8(H8), C9(H9),
 C18(H18), C20(H20), C21(H21), C22(H22)
5.c Idealised Me refined as rotating group:
 C14(H14A,H14B,H14C), C16(H16A,H16B,H16C), C25(H25A,H25B,H25C), C26(H26A,H26B,
 H26C), C27(H27A,H27B,H27C), C30(H30A,H30B,H30C), C31(H31A,H31B,H31C), C32(H32A,
 H32B,H32C), C34(H34A,H34B,H34C), C36(H36A,H36B,H36C), C14A(H14D,H14E,H14F),
 C26A(H26D,H26E,H26F), C25A(H25D,H25E,H25F), C27A(H27D,H27E,H27F)
;
_olex2_submission_special_instructions 'No special instructions were received'

loop_
_space_group_symop_operation_xyz
'x, y, z'
'-x+1/2, y+1/2, -z+1/2'
'-x, -y, -z'
'x-1/2, -y-1/2, z-1/2'

loop_
_atom_site_label
_atom_site_type_symbol
_atom_site_fract_x
_atom_site_fract_y
_atom_site_fract_z
_atom_site_U_iso_or_equiv
_atom_site_adp_type
_atom_site_occupancy
_atom_site_site_symmetry_order
_atom_site_calc_flag
_atom_site_refinement_flags_posn
_atom_site_refinement_flags_adp
_atom_site_refinement_flags_occupancy
_atom_site_disorder_assembly
_atom_site_disorder_group
O1 O 0.15066(16) 0.68521(11) 0.41558(8) 0.0549(5) Uani 1 1 d . . . . .
O2 O 0.07702(14) 0.60069(10) 0.33464(8) 0.0480(4) Uani 1 1 d . . . . .
O3 O 0.42616(17) 0.47466(12) 0.20532(11) 0.0722(6) Uani 1 1 d . . . . .
O4 O 0.36056(15) 0.35358(10) 0.19557(9) 0.0533(5) Uani 1 1 d . . . . .
N1 N 0.63183(17) 0.83969(11) 0.45931(9) 0.0441(5) Uani 1 1 d . . . . .
N2 N 0.45925(16) 0.78926(10) 0.40174(8) 0.0371(4) Uani 1 1 d . . . . .
N3 N 0.44036(15) 0.65182(10) 0.39003(8) 0.0352(4) Uani 1 1 d . . . . .
N4 N 0.61756(16) 0.70809(11) 0.44721(9) 0.0386(4) Uani 1 1 d . . . . .
N5 N 0.60411(16) 0.57993(10) 0.43144(9) 0.0388(4) Uani 1 1 d . . . . .
H5 H 0.676260 0.584263 0.439878 0.047 Uiso 1 1 calc R . . . .
N6 N 0.24351(16) 0.45565(10) 0.19175(8) 0.0376(4) Uani 1 1 d . . . . .
N7 N 0.15795(15) 0.40826(10) 0.20000(8) 0.0366(4) Uani 1 1 d . . . . .
H7 H 0.103239 0.396428 0.167181 0.044 Uiso 1 1 calc R . . . .
N8 N 0.06667(16) 0.33897(12) 0.25833(9) 0.0424(5) Uani 1 1 d . . . . .
N9 N 0.14740(15) 0.32437(11) 0.37133(8) 0.0394(4) Uani 1 1 d . . . . .
N10 N 0.24612(15) 0.39578(10) 0.30890(8) 0.0329(4) Uani 1 1 d . . . . .
N11 N -0.02775(19) 0.27390(17) 0.32013(10) 0.0705(8) Uani 1 1 d D . . . .
N12 N 0.32032(15) 0.37523(11) 0.41818(8) 0.0379(4) Uani 1 1 d . . . . .
H12 H 0.305190 0.364432 0.453684 0.045 Uiso 1 1 calc R . . . .
N13 N 0.22046(16) 0.67385(10) 0.32872(9) 0.0383(4) Uani 1 1 d . . . . .
N14 N 0.29210(16) 0.73523(11) 0.35014(9) 0.0426(5) Uani 1 1 d . . . . .
H14 H 0.266472 0.781273 0.342843 0.051 Uiso 1 1 calc R . . . .
C1 C 0.5679(2) 0.77754(13) 0.43527(10) 0.0364(5) Uani 1 1 d . . . . .
C2 C 0.40146(19) 0.72432(12) 0.38227(10) 0.0343(5) Uani 1 1 d . . . . .
C3 C 0.54964(19) 0.64861(12) 0.42201(10) 0.0346(5) Uani 1 1 d . . . . .
C4 C 0.56753(18) 0.50303(12) 0.43034(10) 0.0338(5) Uani 1 1 d . . . . .
C5 C 0.45516(18) 0.47954(13) 0.41746(10) 0.0334(5) Uani 1 1 d . . . . .
H5A H 0.396661 0.514983 0.405397 0.040 Uiso 1 1 calc R . . . .
C6 C 0.43262(18) 0.40199(13) 0.42306(10) 0.0349(5) Uani 1 1 d . . . . .
C7 C 0.5190(2) 0.34812(14) 0.44072(12) 0.0451(6) Uani 1 1 d . . . . .
H7A H 0.502365 0.296384 0.443746 0.054 Uiso 1 1 calc R . . . .
C8 C 0.6298(2) 0.37227(15) 0.45372(13) 0.0506(6) Uani 1 1 d . . . . .
H8 H 0.688282 0.336843 0.466131 0.061 Uiso 1 1 calc R . . . .
C9 C 0.65370(19) 0.44905(14) 0.44827(12) 0.0434(6) Uani 1 1 d . . . . .
H9 H 0.728455 0.464904 0.456700 0.052 Uiso 1 1 calc R . . . .
C10 C 0.23547(18) 0.36509(12) 0.36376(10) 0.0333(5) Uani 1 1 d . . . . .
C11 C 0.15830(18) 0.37992(12) 0.25884(10) 0.0337(5) Uani 1 1 d . . . . .
C12 C 0.06506(19) 0.31347(15) 0.31697(11) 0.0442(6) Uani 1 1 d . . . . .
C13 C -0.1339(4) 0.2856(3) 0.2659(2) 0.0671(14) Uani 0.635(6) 1 d D U P A 1
H13A H -0.200796 0.279521 0.280869 0.081 Uiso 0.635(6) 1 calc R . P A 1
H13B H -0.134916 0.336248 0.247055 0.081 Uiso 0.635(6) 1 calc R . P A 1
C14 C -0.1274(6) 0.2244(4) 0.2190(3) 0.100(2) Uani 0.635(6) 1 d D U P A 1
H14A H -0.200638 0.216936 0.189584 0.151 Uiso 0.635(6) 1 calc GR . P A 1
H14B H -0.102362 0.177352 0.241457 0.151 Uiso 0.635(6) 1 calc GR . P A 1
H14C H -0.074940 0.239566 0.195583 0.151 Uiso 0.635(6) 1 calc GR . P A 1
C15 C -0.0385(2) 0.2445(2) 0.38167(13) 0.0674(9) Uani 1 1 d D . . . .
H15A H 0.035011 0.227464 0.407266 0.081 Uiso 1 1 calc R . . . .
H15B H -0.088230 0.200198 0.373615 0.081 Uiso 1 1 calc R . . . .
C16 C -0.0841(3) 0.3029(3) 0.41958(17) 0.0960(12) Uani 1 1 d D . . . .
H16A H -0.157970 0.318935 0.395142 0.144 Uiso 1 1 calc GR . . . .
H16B H -0.034689 0.346551 0.428519 0.144 Uiso 1 1 calc GR . . . .
H16C H -0.088770 0.280310 0.459225 0.144 Uiso 1 1 calc GR . . . .
C17 C 0.2273(2) 0.53702(13) 0.19944(11) 0.0402(5) Uani 1 1 d . . . . .
C18 C 0.23674(19) 0.56687(13) 0.25976(10) 0.0367(5) Uani 1 1 d . . . . .
H18 H 0.257967 0.535418 0.295769 0.044 Uiso 1 1 calc R . . . .
C19 C 0.21439(19) 0.64375(13) 0.26624(10) 0.0360(5) Uani 1 1 d . . . . .
C20 C 0.1861(2) 0.69166(15) 0.21302(12) 0.0536(7) Uani 1 1 d . . . . .
H20 H 0.171342 0.743470 0.217468 0.064 Uiso 1 1 calc R . . . .
C21 C 0.1801(3) 0.66129(17) 0.15369(13) 0.0730(10) Uani 1 1 d . . . . .
H21 H 0.163181 0.693255 0.117920 0.088 Uiso 1 1 calc R . . . .
C22 C 0.1989(3) 0.58390(16) 0.14624(13) 0.0629(8) Uani 1 1 d . . . . .
H22 H 0.192337 0.563712 0.105631 0.075 Uiso 1 1 calc R . . . .
C23 C 0.3470(2) 0.42204(14) 0.19781(11) 0.0428(6) Uani 1 1 d . . . . .
C24 C 0.5473(3) 0.4533(2) 0.22124(18) 0.0871(11) Uani 1 1 d D . . . .
C25 C 0.5760(4) 0.3971(3) 0.2798(2) 0.0581(13) Uani 0.635(6) 1 d D U P A 1
H25A H 0.544288 0.416476 0.312613 0.087 Uiso 0.635(6) 1 calc GR . P A 1
H25B H 0.656467 0.393047 0.296573 0.087 Uiso 0.635(6) 1 calc GR . P A 1
H25C H 0.544868 0.347365 0.266296 0.087 Uiso 0.635(6) 1 calc GR . P A 1
C26 C 0.5725(5) 0.4266(4) 0.1634(2) 0.0691(15) Uani 0.635(6) 1 d D U P A 1
H26A H 0.542415 0.375842 0.153206 0.104 Uiso 0.635(6) 1 calc GR . P A 1
H26B H 0.652867 0.425470 0.170021 0.104 Uiso 0.635(6) 1 calc GR . P A 1
H26C H 0.539073 0.460730 0.128578 0.104 Uiso 0.635(6) 1 calc GR . P A 1
C27 C 0.6028(5) 0.5310(3) 0.2455(3) 0.0868(19) Uani 0.635(6) 1 d D U P A 1
H27A H 0.573159 0.570071 0.214190 0.130 Uiso 0.635(6) 1 calc GR . P A 1
H27B H 0.682993 0.527173 0.252320 0.130 Uiso 0.635(6) 1 calc GR . P A 1
H27C H 0.586818 0.544059 0.285202 0.130 Uiso 0.635(6) 1 calc GR . P A 1
C28 C 0.1481(2) 0.65544(13) 0.36485(11) 0.0409(5) Uani 1 1 d . . . . .
C29 C -0.0083(2) 0.56815(17) 0.36260(14) 0.0549(7) Uani 1 1 d . . . . .
C30 C 0.0498(3) 0.5292(2) 0.42576(16) 0.0899(11) Uani 1 1 d . . . . .
H30A H 0.107143 0.495079 0.419552 0.135 Uiso 1 1 calc GR . . . .
H30B H -0.004731 0.500522 0.440586 0.135 Uiso 1 1 calc GR . . . .
H30C H 0.083714 0.567442 0.457048 0.135 Uiso 1 1 calc GR . . . .
C31 C -0.0646(3) 0.5087(2) 0.31326(16) 0.0727(9) Uani 1 1 d . . . . .
H31A H -0.099394 0.533692 0.273224 0.109 Uiso 1 1 calc GR . . . .
H31B H -0.121017 0.481860 0.327857 0.109 Uiso 1 1 calc GR . . . .
H31C H -0.009024 0.472829 0.307385 0.109 Uiso 1 1 calc GR . . . .
C32 C -0.0911(3) 0.6293(3) 0.3686(2) 0.1147(16) Uani 1 1 d . . . . .
H32A H -0.054711 0.665026 0.401572 0.172 Uiso 1 1 calc GR . . . .
H32B H -0.153930 0.605971 0.379614 0.172 Uiso 1 1 calc GR . . . .
H32C H -0.117453 0.655989 0.328501 0.172 Uiso 1 1 calc GR . . . .
C33 C 0.5882(2) 0.91757(14) 0.44428(12) 0.0522(7) Uani 1 1 d . . . . .
H33A H 0.621787 0.950684 0.480490 0.063 Uiso 1 1 calc R . . . .
H33B H 0.507325 0.917071 0.438581 0.063 Uiso 1 1 calc R . . . .
C34 C 0.6114(3) 0.95104(17) 0.38491(14) 0.0673(8) Uani 1 1 d . . . . .
H34A H 0.585883 0.915911 0.349752 0.101 Uiso 1 1 calc GR . . . .
H34B H 0.690986 0.959579 0.392631 0.101 Uiso 1 1 calc GR . . . .
H34C H 0.571936 0.998941 0.374563 0.101 Uiso 1 1 calc GR . . . .
C35 C 0.7506(2) 0.83029(15) 0.49454(12) 0.0483(6) Uani 1 1 d . . . . .
H35A H 0.757496 0.786869 0.523419 0.058 Uiso 1 1 calc R . . . .
H35B H 0.775368 0.875735 0.520494 0.058 Uiso 1 1 calc R . . . .
C36 C 0.8270(3) 0.8178(2) 0.45246(15) 0.0781(10) Uani 1 1 d . . . . .
H36A H 0.819210 0.859795 0.422814 0.117 Uiso 1 1 calc GR . . . .
H36B H 0.807056 0.770690 0.429083 0.117 Uiso 1 1 calc GR . . . .
H36C H 0.903754 0.814962 0.478427 0.117 Uiso 1 1 calc GR . . . .
C13A C -0.1085(5) 0.2424(4) 0.2615(3) 0.0329(16) Uani 0.365(6) 1 d D U P A 2
H13C H -0.141242 0.194652 0.271021 0.039 Uiso 0.365(6) 1 calc R . P A 2
H13D H -0.071026 0.232927 0.228239 0.039 Uiso 0.365(6) 1 calc R . P A 2
C14A C -0.1989(8) 0.3037(5) 0.2403(5) 0.077(3) Uani 0.365(6) 1 d D U P A 2
H14D H -0.259703 0.283979 0.206250 0.115 Uiso 0.365(6) 1 calc GR . P A 2
H14E H -0.167060 0.348026 0.225452 0.115 Uiso 0.365(6) 1 calc GR . P A 2
H14F H -0.226959 0.317884 0.275959 0.115 Uiso 0.365(6) 1 calc GR . P A 2
C26A C 0.5690(10) 0.3865(7) 0.1744(5) 0.083(3) Uani 0.365(6) 1 d D U P A 2
H26D H 0.533576 0.339862 0.182535 0.124 Uiso 0.365(6) 1 calc GR . P A 2
H26E H 0.648712 0.378186 0.182377 0.124 Uiso 0.365(6) 1 calc GR . P A 2
H26F H 0.537627 0.401654 0.130558 0.124 Uiso 0.365(6) 1 calc GR . P A 2
C25A C 0.5972(15) 0.4391(12) 0.2882(5) 0.150(6) Uani 0.365(6) 1 d D U P A 2
H25D H 0.579169 0.480662 0.312836 0.225 Uiso 0.365(6) 1 calc GR . P A 2
H25E H 0.677636 0.435327 0.296337 0.225 Uiso 0.365(6) 1 calc GR . P A 2
H25F H 0.568114 0.391949 0.300201 0.225 Uiso 0.365(6) 1 calc GR . P A 2
C27A C 0.5914(15) 0.5189(9) 0.1864(9) 0.173(7) Uani 0.365(6) 1 d D U P A 2
H27D H 0.568443 0.509781 0.140967 0.260 Uiso 0.365(6) 1 calc GR . P A 2
H27E H 0.672313 0.520745 0.201109 0.260 Uiso 0.365(6) 1 calc GR . P A 2
H27F H 0.560786 0.566993 0.195516 0.260 Uiso 0.365(6) 1 calc GR . P A 2

loop_
_atom_site_aniso_label
_atom_site_aniso_U_11
_atom_site_aniso_U_22
_atom_site_aniso_U_33
_atom_site_aniso_U_23
_atom_site_aniso_U_13
_atom_site_aniso_U_12
O1 0.0630(12) 0.0554(11) 0.0456(10) -0.0145(9) 0.0139(8) 0.0020(9)
O2 0.0466(10) 0.0517(10) 0.0474(10) -0.0110(8) 0.0157(8) -0.0090(8)
O3 0.0528(12) 0.0618(13) 0.1075(17) -0.0177(12) 0.0316(11) -0.0223(10)
O4 0.0471(10) 0.0477(11) 0.0655(12) -0.0181(9) 0.0159(9) -0.0044(8)
N1 0.0496(12) 0.0352(10) 0.0424(11) 0.0010(9) 0.0037(9) -0.0080(9)
N2 0.0445(11) 0.0302(9) 0.0329(10) -0.0014(8) 0.0044(8) -0.0035(8)
N3 0.0384(10) 0.0312(10) 0.0318(9) 0.0002(8) 0.0024(8) 0.0001(8)
N4 0.0409(10) 0.0340(10) 0.0373(10) 0.0027(8) 0.0047(8) -0.0042(8)
N5 0.0311(9) 0.0355(10) 0.0455(11) 0.0019(8) 0.0032(8) -0.0015(8)
N6 0.0444(11) 0.0344(10) 0.0354(10) -0.0050(8) 0.0131(8) -0.0088(8)
N7 0.0360(10) 0.0409(11) 0.0305(9) 0.0002(8) 0.0051(8) -0.0075(8)
N8 0.0337(10) 0.0581(13) 0.0336(10) 0.0032(9) 0.0062(8) -0.0105(9)
N9 0.0336(10) 0.0505(12) 0.0338(10) 0.0018(9) 0.0083(8) -0.0035(9)
N10 0.0357(10) 0.0317(9) 0.0297(9) 0.0005(7) 0.0064(7) -0.0006(8)
N11 0.0437(13) 0.125(2) 0.0385(12) 0.0143(13) 0.0039(10) -0.0360(14)
N12 0.0381(10) 0.0428(11) 0.0294(9) 0.0016(8) 0.0037(8) -0.0066(8)
N13 0.0409(10) 0.0314(10) 0.0384(10) -0.0026(8) 0.0036(8) 0.0014(8)
N14 0.0442(11) 0.0266(9) 0.0485(12) -0.0043(8) -0.0017(9) 0.0015(8)
C1 0.0456(13) 0.0348(12) 0.0284(11) 0.0018(9) 0.0093(9) -0.0049(10)
C2 0.0415(12) 0.0310(11) 0.0274(10) 0.0006(9) 0.0045(9) 0.0018(9)
C3 0.0405(12) 0.0323(11) 0.0293(11) 0.0015(9) 0.0068(9) -0.0006(9)
C4 0.0349(11) 0.0333(11) 0.0303(11) -0.0020(9) 0.0042(9) -0.0001(9)
C5 0.0318(11) 0.0345(11) 0.0296(11) -0.0001(9) 0.0013(8) 0.0048(9)
C6 0.0352(11) 0.0360(12) 0.0299(11) -0.0001(9) 0.0029(9) -0.0010(9)
C7 0.0457(14) 0.0330(12) 0.0542(15) 0.0001(11) 0.0097(11) 0.0017(10)
C8 0.0415(14) 0.0432(14) 0.0637(17) 0.0027(12) 0.0087(12) 0.0093(11)
C9 0.0326(12) 0.0409(13) 0.0542(14) -0.0001(11) 0.0076(10) 0.0017(10)
C10 0.0356(11) 0.0316(11) 0.0313(11) -0.0022(9) 0.0070(9) 0.0030(9)
C11 0.0343(11) 0.0342(11) 0.0314(11) -0.0019(9) 0.0066(9) 0.0010(9)
C12 0.0353(12) 0.0627(16) 0.0330(12) 0.0045(11) 0.0066(9) -0.0098(11)
C13 0.0650(16) 0.0691(17) 0.0677(16) 0.0025(10) 0.0189(10) -0.0026(10)
C14 0.100(3) 0.104(3) 0.097(3) 0.0012(18) 0.0255(18) -0.0141(18)
C15 0.0478(16) 0.107(3) 0.0482(15) 0.0104(16) 0.0142(12) -0.0297(16)
C16 0.092(3) 0.137(4) 0.072(2) 0.013(2) 0.043(2) -0.003(3)
C17 0.0505(14) 0.0348(12) 0.0356(12) -0.0003(10) 0.0121(10) -0.0067(10)
C18 0.0401(12) 0.0348(12) 0.0318(11) 0.0046(9) 0.0043(9) 0.0010(9)
C19 0.0374(12) 0.0341(12) 0.0335(11) -0.0013(9) 0.0044(9) -0.0010(9)
C20 0.0780(19) 0.0338(13) 0.0454(14) 0.0053(11) 0.0110(13) 0.0002(12)
C21 0.130(3) 0.0448(16) 0.0410(16) 0.0117(13) 0.0186(17) -0.0014(17)
C22 0.111(3) 0.0434(15) 0.0383(14) 0.0005(12) 0.0271(15) -0.0066(15)
C23 0.0451(13) 0.0424(14) 0.0434(13) -0.0150(11) 0.0162(11) -0.0114(11)
C24 0.0467(17) 0.107(3) 0.114(3) -0.018(2) 0.0319(18) -0.0272(18)
C25 0.0532(18) 0.066(2) 0.0531(18) -0.0078(15) 0.0120(14) 0.0012(15)
C26 0.066(2) 0.078(2) 0.069(2) 0.0005(17) 0.0274(16) -0.0009(17)
C27 0.079(2) 0.088(2) 0.089(2) -0.0042(17) 0.0173(17) -0.0144(17)
C28 0.0388(12) 0.0387(13) 0.0406(13) -0.0021(11) 0.0033(10) 0.0058(10)
C29 0.0401(14) 0.0654(18) 0.0657(17) -0.0107(14) 0.0253(12) -0.0047(12)
C30 0.104(3) 0.098(3) 0.071(2) 0.010(2) 0.028(2) -0.032(2)
C31 0.0506(17) 0.085(2) 0.088(2) -0.0219(18) 0.0273(16) -0.0209(16)
C32 0.061(2) 0.115(3) 0.179(4) -0.055(3) 0.050(3) 0.006(2)
C33 0.0612(17) 0.0358(13) 0.0505(15) -0.0058(11) 0.0000(12) -0.0155(12)
C34 0.071(2) 0.0548(17) 0.0674(19) 0.0079(15) 0.0041(15) -0.0107(15)
C35 0.0452(14) 0.0480(14) 0.0470(14) 0.0026(12) 0.0045(11) -0.0117(11)
C36 0.065(2) 0.105(3) 0.067(2) 0.0206(19) 0.0229(16) 0.0056(19)
C13A 0.0335(18) 0.0329(18) 0.0328(18) -0.0010(10) 0.0098(10) -0.0026(10)
C14A 0.075(3) 0.075(3) 0.077(3) 0.0045(19) 0.015(2) 0.0004(19)
C26A 0.081(4) 0.087(4) 0.082(4) 0.0007(19) 0.025(2) 0.002(2)
C25A 0.150(7) 0.151(7) 0.149(7) -0.002(2) 0.041(3) -0.001(2)
C27A 0.173(7) 0.174(7) 0.174(7) 0.000(2) 0.049(3) -0.002(2)

loop_
_atom_type_symbol
_atom_type_description
_atom_type_scat_dispersion_real
_atom_type_scat_dispersion_imag
_atom_type_scat_source
C C 0.0033 0.0016 'International Tables Vol C Tables 4.2.6.8 and 6.1.1.4'
H H 0.0000 0.0000 'International Tables Vol C Tables 4.2.6.8 and 6.1.1.4'
N N 0.0061 0.0033 'International Tables Vol C Tables 4.2.6.8 and 6.1.1.4'
O O 0.0106 0.0060 'International Tables Vol C Tables 4.2.6.8 and 6.1.1.4'

loop_
_geom_angle_atom_site_label_1
_geom_angle_atom_site_label_2
_geom_angle_atom_site_label_3
_geom_angle
C28 O2 C29 121.41(19)
C23 O3 C24 121.2(2)
C1 N1 C33 121.0(2)
C1 N1 C35 120.3(2)
C33 N1 C35 118.29(19)
C2 N2 C1 113.81(19)
C3 N3 C2 112.22(18)
C1 N4 C3 114.36(19)
C3 N5 H5 113.2
C3 N5 C4 133.66(19)
C4 N5 H5 113.2
N7 N6 C17 115.73(18)
C23 N6 N7 116.81(19)
C23 N6 C17 123.97(19)
N6 N7 H7 119.1
C11 N7 N6 121.76(18)
C11 N7 H7 119.1
C11 N8 C12 113.48(18)
C12 N9 C10 114.18(19)
C11 N10 C10 112.56(18)
C12 N11 C13 117.0(3)
C12 N11 C15 120.8(2)
C12 N11 C13A 121.4(3)
C15 N11 C13 118.6(3)
C15 N11 C13A 116.2(3)
C6 N12 H12 116.4
C10 N12 H12 116.4
C10 N12 C6 127.15(18)
N14 N13 C19 117.57(18)
C28 N13 N14 116.27(18)
C28 N13 C19 125.27(19)
N13 N14 H14 119.4
C2 N14 N13 121.30(18)
C2 N14 H14 119.4
N2 C1 N1 118.1(2)
N4 C1 N1 117.2(2)
N4 C1 N2 124.7(2)
N2 C2 N3 127.7(2)
N2 C2 N14 114.35(19)
N3 C2 N14 117.90(19)
N3 C3 N4 127.1(2)
N3 C3 N5 120.04(19)
N4 C3 N5 112.87(19)
C5 C4 N5 125.17(19)
C9 C4 N5 114.88(19)
C9 C4 C5 119.8(2)
C4 C5 H5A 120.7
C6 C5 C4 118.54(19)
C6 C5 H5A 120.7
C5 C6 N12 121.34(19)
C5 C6 C7 121.5(2)
C7 C6 N12 116.8(2)
C6 C7 H7A 120.3
C8 C7 C6 119.3(2)
C8 C7 H7A 120.3
C7 C8 H8 120.0
C9 C8 C7 119.9(2)
C9 C8 H8 120.0
C4 C9 H9 119.5
C8 C9 C4 120.9(2)
C8 C9 H9 119.5
N9 C10 N12 114.75(19)
N10 C10 N9 126.60(19)
N10 C10 N12 118.65(19)
N8 C11 N7 113.53(18)
N8 C11 N10 127.9(2)
N10 C11 N7 118.61(19)
N8 C12 N11 116.4(2)
N9 C12 N8 125.3(2)
N9 C12 N11 118.3(2)
N11 C13 H13A 111.0
N11 C13 H13B 111.0
H13A C13 H13B 109.0
C14 C13 N11 103.7(5)
C14 C13 H13A 111.0
C14 C13 H13B 111.0
C13 C14 H14A 109.5
C13 C14 H14B 109.5
C13 C14 H14C 109.5
H14A C14 H14B 109.5
H14A C14 H14C 109.5
H14B C14 H14C 109.5
N11 C15 H15A 108.9
N11 C15 H15B 108.9
N11 C15 C16 113.5(3)
H15A C15 H15B 107.7
C16 C15 H15A 108.9
C16 C15 H15B 108.9
C15 C16 H16A 109.5
C15 C16 H16B 109.5
C15 C16 H16C 109.5
H16A C16 H16B 109.5
H16A C16 H16C 109.5
H16B C16 H16C 109.5
C18 C17 N6 119.9(2)
C22 C17 N6 119.7(2)
C22 C17 C18 120.3(2)
C17 C18 H18 120.2
C17 C18 C19 119.5(2)
C19 C18 H18 120.2
C18 C19 N13 119.31(19)
C18 C19 C20 120.6(2)
C20 C19 N13 120.0(2)
C19 C20 H20 120.6
C21 C20 C19 118.9(2)
C21 C20 H20 120.6
C20 C21 H21 119.5
C20 C21 C22 121.1(3)
C22 C21 H21 119.5
C17 C22 C21 119.5(2)
C17 C22 H22 120.3
C21 C22 H22 120.3
O3 C23 N6 110.6(2)
O4 C23 O3 125.9(2)
O4 C23 N6 123.5(2)
O3 C24 C25 109.6(3)
O3 C24 C27 100.6(3)
O3 C24 C26A 111.3(5)
O3 C24 C27A 99.6(8)
C26 C24 O3 108.6(3)
C26 C24 C25 116.6(4)
C26 C24 C27 113.4(4)
C27 C24 C25 106.9(4)
C25A C24 O3 113.8(8)
C25A C24 C26A 114.4(9)
C25A C24 C27A 120.7(11)
C27A C24 C26A 94.9(9)
C24 C25 H25A 109.5
C24 C25 H25B 109.5
C24 C25 H25C 109.5
H25A C25 H25B 109.5
H25A C25 H25C 109.5
H25B C25 H25C 109.5
C24 C26 H26A 109.5
C24 C26 H26B 109.5
C24 C26 H26C 109.5
H26A C26 H26B 109.5
H26A C26 H26C 109.5
H26B C26 H26C 109.5
C24 C27 H27A 109.5
C24 C27 H27B 109.5
C24 C27 H27C 109.5
H27A C27 H27B 109.5
H27A C27 H27C 109.5
H27B C27 H27C 109.5
O1 C28 O2 127.0(2)
O1 C28 N13 123.9(2)
O2 C28 N13 109.07(19)
O2 C29 C30 109.3(2)
O2 C29 C31 102.4(2)
O2 C29 C32 110.0(3)
C31 C29 C30 110.1(3)
C32 C29 C30 113.7(3)
C32 C29 C31 110.8(3)
C29 C30 H30A 109.5
C29 C30 H30B 109.5
C29 C30 H30C 109.5
H30A C30 H30B 109.5
H30A C30 H30C 109.5
H30B C30 H30C 109.5
C29 C31 H31A 109.5
C29 C31 H31B 109.5
C29 C31 H31C 109.5
H31A C31 H31B 109.5
H31A C31 H31C 109.5
H31B C31 H31C 109.5
C29 C32 H32A 109.5
C29 C32 H32B 109.5
C29 C32 H32C 109.5
H32A C32 H32B 109.5
H32A C32 H32C 109.5
H32B C32 H32C 109.5
N1 C33 H33A 108.8
N1 C33 H33B 108.8
N1 C33 C34 113.9(2)
H33A C33 H33B 107.7
C34 C33 H33A 108.8
C34 C33 H33B 108.8
C33 C34 H34A 109.5
C33 C34 H34B 109.5
C33 C34 H34C 109.5
H34A C34 H34B 109.5
H34A C34 H34C 109.5
H34B C34 H34C 109.5
N1 C35 H35A 108.8
N1 C35 H35B 108.8
N1 C35 C36 113.9(2)
H35A C35 H35B 107.7
C36 C35 H35A 108.8
C36 C35 H35B 108.8
C35 C36 H36A 109.5
C35 C36 H36B 109.5
C35 C36 H36C 109.5
H36A C36 H36B 109.5
H36A C36 H36C 109.5
H36B C36 H36C 109.5
N11 C13A H13C 110.7
N11 C13A H13D 110.7
N11 C13A C14A 105.2(6)
H13C C13A H13D 108.8
C14A C13A H13C 110.7
C14A C13A H13D 110.7
C13A C14A H14D 109.5
C13A C14A H14E 109.5
C13A C14A H14F 109.5
H14D C14A H14E 109.5
H14D C14A H14F 109.5
H14E C14A H14F 109.5
C24 C26A H26D 109.5
C24 C26A H26E 109.5
C24 C26A H26F 109.5
H26D C26A H26E 109.5
H26D C26A H26F 109.5
H26E C26A H26F 109.5
C24 C25A H25D 109.5
C24 C25A H25E 109.5
C24 C25A H25F 109.5
H25D C25A H25E 109.5
H25D C25A H25F 109.5
H25E C25A H25F 109.5
C24 C27A H27D 109.5
C24 C27A H27E 109.5
C24 C27A H27F 109.5
H27D C27A H27E 109.5
H27D C27A H27F 109.5
H27E C27A H27F 109.5

loop_
_geom_bond_atom_site_label_1
_geom_bond_atom_site_label_2
_geom_bond_distance
O1 C28 1.207(3)
O2 C28 1.337(3)
O2 C29 1.463(3)
O3 C23 1.315(3)
O3 C24 1.483(4)
O4 C23 1.206(3)
N1 C1 1.355(3)
N1 C33 1.462(3)
N1 C35 1.462(3)
N2 C1 1.352(3)
N2 C2 1.341(3)
N3 C2 1.344(3)
N3 C3 1.335(3)
N4 C1 1.347(3)
N4 C3 1.349(3)
N5 H5 0.8600
N5 C3 1.359(3)
N5 C4 1.410(3)
N6 N7 1.388(2)
N6 C17 1.446(3)
N6 C23 1.375(3)
N7 H7 0.8600
N7 C11 1.365(3)
N8 C11 1.332(3)
N8 C12 1.351(3)
N9 C10 1.343(3)
N9 C12 1.341(3)
N10 C10 1.342(3)
N10 C11 1.334(3)
N11 C12 1.352(3)
N11 C13 1.513(5)
N11 C15 1.467(3)
N11 C13A 1.488(6)
N12 H12 0.8600
N12 C6 1.435(3)
N12 C10 1.356(3)
N13 N14 1.382(3)
N13 C19 1.434(3)
N13 C28 1.375(3)
N14 H14 0.8600
N14 C2 1.349(3)
C4 C5 1.396(3)
C4 C9 1.391(3)
C5 H5A 0.9300
C5 C6 1.390(3)
C6 C7 1.391(3)
C7 H7A 0.9300
C7 C8 1.381(3)
C8 H8 0.9300
C8 C9 1.380(3)
C9 H9 0.9300
C13 H13A 0.9700
C13 H13B 0.9700
C13 C14 1.490(7)
C14 H14A 0.9600
C14 H14B 0.9600
C14 H14C 0.9600
C15 H15A 0.9700
C15 H15B 0.9700
C15 C16 1.508(5)
C16 H16A 0.9600
C16 H16B 0.9600
C16 H16C 0.9600
C17 C18 1.381(3)
C17 C22 1.377(3)
C18 H18 0.9300
C18 C19 1.381(3)
C19 C20 1.388(3)
C20 H20 0.9300
C20 C21 1.373(4)
C21 H21 0.9300
C21 C22 1.384(4)
C22 H22 0.9300
C24 C25 1.564(6)
C24 C26 1.448(5)
C24 C27 1.541(6)
C24 C26A 1.612(8)
C24 C25A 1.433(9)
C24 C27A 1.547(9)
C25 H25A 0.9600
C25 H25B 0.9600
C25 H25C 0.9600
C26 H26A 0.9600
C26 H26B 0.9600
C26 H26C 0.9600
C27 H27A 0.9600
C27 H27B 0.9600
C27 H27C 0.9600
C29 C30 1.519(5)
C29 C31 1.513(4)
C29 C32 1.504(4)
C30 H30A 0.9600
C30 H30B 0.9600
C30 H30C 0.9600
C31 H31A 0.9600
C31 H31B 0.9600
C31 H31C 0.9600
C32 H32A 0.9600
C32 H32B 0.9600
C32 H32C 0.9600
C33 H33A 0.9700
C33 H33B 0.9700
C33 C34 1.508(4)
C34 H34A 0.9600
C34 H34B 0.9600
C34 H34C 0.9600
C35 H35A 0.9700
C35 H35B 0.9700
C35 C36 1.494(4)
C36 H36A 0.9600
C36 H36B 0.9600
C36 H36C 0.9600
C13A H13C 0.9700
C13A H13D 0.9700
C13A C14A 1.519(8)
C14A H14D 0.9600
C14A H14E 0.9600
C14A H14F 0.9600
C26A H26D 0.9600
C26A H26E 0.9600
C26A H26F 0.9600
C25A H25D 0.9600
C25A H25E 0.9600
C25A H25F 0.9600
C27A H27D 0.9600
C27A H27E 0.9600
C27A H27F 0.9600

loop_
_smtbx_masks_void_nr
_smtbx_masks_void_average_x
_smtbx_masks_void_average_y
_smtbx_masks_void_average_z
_smtbx_masks_void_volume
_smtbx_masks_void_count_electrons
1 0.000 0.000 0.500 395.0 87.6
2 0.500 0.500 1.000 395.0 87.6
3 0.145 0.364 0.503 13.4 1.2
4 0.355 0.864 0.997 13.4 1.2
5 0.645 0.136 0.003 13.4 1.2
6 0.855 0.636 0.497 13.4 1.2
